data_7053796
loop_
_publ_author_name
'Lama\<c, Martin'
'C\'isa\<rov\'a, Ivana'
'\<St\<epni\<cka, Petr'

_publ_section_title
;
 Preparation, coordination and catalytic use of planar-chiral
 monocarboxylated dppf analogues
;
_journal_issue 7
_journal_name_full 'New Journal of Chemistry'
_journal_page_first 1549
_journal_paper_doi 10.1039/b901262a
_journal_volume 33
_journal_year 2009
_chemical_formula_moiety 'C57 H48 Cl Fe N O5 P2 Pd, 2(C4 H8 O2)'
_chemical_formula_sum 'C65 H64 Cl Fe N O9 P2 Pd'
_chemical_formula_weight 1262.81
_chemical_name_systematic
;
?
;
_space_group_IT_number 4
_symmetry_cell_setting monoclinic
_symmetry_space_group_name_Hall 'P 2yb'
_symmetry_space_group_name_H-M 'P 1 21 1'
_atom_sites_solution_hydrogens geom
_atom_sites_solution_primary direct
_atom_sites_solution_secondary difmap
_audit_creation_method SHELXL-97
_cell_angle_alpha 90.00
_cell_angle_beta 111.357(5)
_cell_angle_gamma 90.00
_cell_formula_units_Z 2
_cell_length_a 13.0501(7)
_cell_length_b 14.616(1)
_cell_length_c 16.703(1)
_cell_measurement_reflns_used 0
_cell_measurement_temperature 150(2)
_cell_measurement_theta_max 0.00
_cell_measurement_theta_min 0.00
_cell_volume 2967.2(3)
_computing_cell_refinement 'HKL Scalepack (Otwinowski & Minor, 1997)'
_computing_data_collection 'Collect (Nonius BV, 1997-2000)'
_computing_data_reduction 'HKL Denzo and Scalepack (Otwinowski & Minor, 1997)'
_computing_molecular_graphics 'PLATON (Spek, 2003)'
_computing_publication_material 'PLATON (Spek, 2003)'
_computing_structure_refinement 'SHELXL-97 (Sheldrick, 1997)'
_computing_structure_solution 'SIR97 (Altomare et al., 1994)'
_diffrn_ambient_temperature 150(2)
_diffrn_detector_area_resol_mean 9.091
_diffrn_measured_fraction_theta_full 0.985
_diffrn_measured_fraction_theta_max 0.985
_diffrn_measurement_device_type KappaCCD
_diffrn_measurement_method '\p scans to fill the Ewald sphere'
_diffrn_radiation_monochromator 'horizontally mounted graphite crystal'
_diffrn_radiation_source 'fine-focus sealed tube'
_diffrn_radiation_type MoK\a
_diffrn_radiation_wavelength 0.71073
_diffrn_reflns_av_R_equivalents 0.042
_diffrn_reflns_av_sigmaI/netI 0.0650
_diffrn_reflns_limit_h_max 16
_diffrn_reflns_limit_h_min -16
_diffrn_reflns_limit_k_max 18
_diffrn_reflns_limit_k_min -16
_diffrn_reflns_limit_l_max 19
_diffrn_reflns_limit_l_min -21
_diffrn_reflns_number 21194
_diffrn_reflns_theta_full 27.50
_diffrn_reflns_theta_max 27.50
_diffrn_reflns_theta_min 2.21
_diffrn_standards_number 0
_exptl_absorpt_coefficient_mu 0.704
_exptl_absorpt_correction_T_max 0.965
_exptl_absorpt_correction_T_min 0.911
_exptl_absorpt_correction_type gaussian
_exptl_absorpt_process_details
;
Gaussian integration (Coppens, 1970)
;
_exptl_crystal_colour orange
_exptl_crystal_density_diffrn 1.413
_exptl_crystal_density_method 'not measured'
_exptl_crystal_description block
_exptl_crystal_F_000 1304
_exptl_crystal_size_max 0.21
_exptl_crystal_size_mid 0.12
_exptl_crystal_size_min 0.06
_refine_diff_density_max 0.691
_refine_diff_density_min -0.596
_refine_diff_density_rms 0.078
_refine_ls_abs_structure_details 'Flack H D (1983), Acta Cryst. A39, 876-881'
_refine_ls_abs_structure_Flack 0.00(2)
_refine_ls_extinction_method none
_refine_ls_goodness_of_fit_ref 1.067
_refine_ls_hydrogen_treatment constr
_refine_ls_matrix_type full
_refine_ls_number_parameters 614
_refine_ls_number_reflns 11769
_refine_ls_number_restraints 1
_refine_ls_restrained_S_all 1.067
_refine_ls_R_factor_all 0.0681
_refine_ls_R_factor_gt 0.0493
_refine_ls_shift/su_max 0.001
_refine_ls_shift/su_mean 0.000
_refine_ls_structure_factor_coef Fsqd
_refine_ls_weighting_details 'calc w=1/[\s^2^(Fo^2^)+(0.0362P)^2^+2.5981P] where P=(Fo^2^+2Fc^2^)/3'
_refine_ls_weighting_scheme calc
_refine_ls_wR_factor_gt 0.1002
_refine_ls_wR_factor_ref 0.1090
_reflns_number_gt 9534
_reflns_number_total 11769
_reflns_threshold_expression >2sigma(I)
_cod_data_source_file b901262asup1.cif
_cod_data_source_block ml306
_cod_original_sg_symbol_H-M P21
_cod_database_code 7053796

loop_
_symmetry_equiv_pos_as_xyz
'x, y, z'
'-x, y+1/2, -z'

loop_
_atom_site_label
_atom_site_type_symbol
_atom_site_fract_x
_atom_site_fract_y
_atom_site_fract_z
_atom_site_U_iso_or_equiv
_atom_site_adp_type
_atom_site_occupancy
_atom_site_symmetry_multiplicity
_atom_site_calc_flag
_atom_site_refinement_flags
Pd Pd 0.39044(3) 0.06408(2) 0.70426(2) 0.03224(9) Uani 1 1 d .
Fe Fe 0.20398(6) -0.09884(5) 0.81289(5) 0.03507(17) Uani 1 1 d .
P2 P 0.37681(11) 0.08621(8) 0.83815(8) 0.0330(3) Uani 1 1 d .
P1 P 0.34511(10) -0.09094(8) 0.67722(8) 0.0321(3) Uani 1 1 d .
O1 O 0.1630(3) 0.0502(3) 0.6102(2) 0.0444(9) Uani 1 1 d .
N1 N -0.0003(4) 0.0475(3) 0.6255(3) 0.0455(11) Uani 1 1 d .
H1 H -0.0401 0.0220 0.6504 0.043(16) Uiso 1 1 calc R
C1 C 0.1266(4) -0.0750(3) 0.6860(3) 0.0346(11) Uani 1 1 d .
C2 C 0.2257(4) -0.1264(3) 0.7016(3) 0.0324(10) Uani 1 1 d .
C3 C 0.2152(5) -0.2092(4) 0.7421(3) 0.0417(12) Uani 1 1 d .
H3 H 0.2675 -0.2555 0.7597 0.050 Uiso 1 1 calc R
C4 C 0.1112(4) -0.2092(4) 0.7509(4) 0.0424(12) Uani 1 1 d .
H4 H 0.0840 -0.2560 0.7754 0.051 Uiso 1 1 calc R
C5 C 0.0562(4) -0.1279(4) 0.7171(3) 0.0449(13) Uani 1 1 d .
H5 H -0.0134 -0.1111 0.7152 0.054 Uiso 1 1 calc R
C6 C 0.3065(4) 0.0036(3) 0.8800(3) 0.0354(11) Uani 1 1 d .
C7 C 0.3485(5) -0.0837(4) 0.9141(3) 0.0451(13) Uani 1 1 d .
H7 H 0.4165 -0.1076 0.9188 0.054 Uiso 1 1 calc R
C8 C 0.2678(5) -0.1283(4) 0.9403(4) 0.0544(15) Uani 1 1 d .
H8 H 0.2743 -0.1862 0.9646 0.065 Uiso 1 1 calc R
C9 C 0.1776(5) -0.0694(4) 0.9227(4) 0.0560(16) Uani 1 1 d .
H9 H 0.1137 -0.0819 0.9332 0.067 Uiso 1 1 calc R
C10 C 0.1996(5) 0.0116(4) 0.8866(3) 0.0469(13) Uani 1 1 d .
H10 H 0.1532 0.0620 0.8698 0.056 Uiso 1 1 calc R
C11 C 0.0987(4) 0.0131(3) 0.6386(3) 0.0350(11) Uani 1 1 d .
C12 C 0.3115(4) -0.1356(4) 0.5687(3) 0.0407(12) Uani 1 1 d .
C13 C 0.2077(5) -0.1203(4) 0.5072(4) 0.0545(16) Uani 1 1 d .
H13 H 0.1560 -0.0869 0.5213 0.065 Uiso 1 1 calc R
C14 C 0.1806(7) -0.1549(5) 0.4244(4) 0.074(2) Uani 1 1 d .
H14 H 0.1111 -0.1435 0.3835 0.089 Uiso 1 1 calc R
C15 C 0.2535(8) -0.2049(6) 0.4024(5) 0.082(3) Uani 1 1 d .
H15 H 0.2340 -0.2288 0.3473 0.099 Uiso 1 1 calc R
C16 C 0.3580(8) -0.2200(5) 0.4633(5) 0.079(2) Uani 1 1 d .
H16 H 0.4084 -0.2549 0.4489 0.094 Uiso 1 1 calc R
C17 C 0.3881(6) -0.1837(4) 0.5454(4) 0.0572(16) Uani 1 1 d .
H17 H 0.4594 -0.1916 0.5848 0.069 Uiso 1 1 calc R
C18 C 0.4561(5) -0.1657(4) 0.7429(4) 0.0381(13) Uani 1 1 d .
C19 C 0.4525(5) -0.2602(4) 0.7346(4) 0.0496(14) Uani 1 1 d .
H19 H 0.3906 -0.2873 0.6945 0.060 Uiso 1 1 calc R
C20 C 0.5380(6) -0.3149(5) 0.7839(5) 0.0634(18) Uani 1 1 d .
H20 H 0.5343 -0.3781 0.7769 0.076 Uiso 1 1 calc R
C21 C 0.6273(6) -0.2755(6) 0.8426(5) 0.072(2) Uani 1 1 d .
H21 H 0.6843 -0.3125 0.8770 0.086 Uiso 1 1 calc R
C22 C 0.6363(5) -0.1822(6) 0.8528(5) 0.069(2) Uani 1 1 d .
H22 H 0.6988 -0.1562 0.8932 0.083 Uiso 1 1 calc R
C23 C 0.5504(5) -0.1276(4) 0.8018(4) 0.0517(14) Uani 1 1 d .
H23 H 0.5564 -0.0644 0.8074 0.062 Uiso 1 1 calc R
C24 C 0.3032(4) 0.1912(3) 0.8428(3) 0.0389(12) Uani 1 1 d .
C25 C 0.3440(6) 0.2570(4) 0.9061(4) 0.0523(15) Uani 1 1 d .
H25 H 0.4129 0.2491 0.9489 0.063 Uiso 1 1 calc R
C26 C 0.2826(7) 0.3352(4) 0.9063(4) 0.070(2) Uani 1 1 d .
H26 H 0.3113 0.3790 0.9490 0.083 Uiso 1 1 calc R
C27 C 0.1806(7) 0.3481(5) 0.8441(5) 0.075(2) Uani 1 1 d .
H27 H 0.1396 0.3999 0.8449 0.089 Uiso 1 1 calc R
C28 C 0.1391(7) 0.2827(6) 0.7798(6) 0.084(2) Uani 1 1 d .
H28 H 0.0701 0.2908 0.7373 0.101 Uiso 1 1 calc R
C29 C 0.2006(6) 0.2051(4) 0.7789(5) 0.0591(17) Uani 1 1 d .
H29 H 0.1727 0.1621 0.7353 0.071 Uiso 1 1 calc R
C30 C 0.5094(4) 0.0945(3) 0.9258(3) 0.0327(10) Uani 1 1 d .
C31 C 0.6047(5) 0.0945(4) 0.9080(4) 0.0461(13) Uani 1 1 d .
H31 H 0.6002 0.0907 0.8512 0.055 Uiso 1 1 calc R
C32 C 0.7079(5) 0.1001(4) 0.9739(4) 0.0576(16) Uani 1 1 d .
H32 H 0.7717 0.0990 0.9614 0.069 Uiso 1 1 calc R
C33 C 0.7137(5) 0.1071(4) 1.0574(4) 0.0552(15) Uani 1 1 d .
H33 H 0.7820 0.1106 1.1018 0.066 Uiso 1 1 calc R
C34 C 0.6179(5) 0.1090(4) 1.0763(4) 0.0502(14) Uani 1 1 d .
H34 H 0.6224 0.1166 1.1328 0.060 Uiso 1 1 calc R
C35 C 0.5175(4) 0.0996(3) 1.0118(3) 0.0403(12) Uani 1 1 d .
H35 H 0.4542 0.0966 1.0249 0.048 Uiso 1 1 calc R
C36 C -0.0446(5) 0.1268(4) 0.5705(4) 0.0569(16) Uani 1 1 d .
H36A H 0.0147 0.1691 0.5754 0.068 Uiso 1 1 calc R
H36B H -0.0971 0.1581 0.5897 0.068 Uiso 1 1 calc R
C37 C -0.1010(5) 0.0984(4) 0.4767(4) 0.0516(15) Uani 1 1 d .
C38 C -0.2119(6) 0.0876(4) 0.4426(5) 0.0696(19) Uani 1 1 d .
H38 H -0.2543 0.1012 0.4753 0.083 Uiso 1 1 calc R
C39 C -0.2633(6) 0.0555(6) 0.3566(5) 0.0772(19) Uani 1 1 d .
H39 H -0.3393 0.0480 0.3336 0.093 Uiso 1 1 calc R
C40 C -0.2026(7) 0.0359(5) 0.3084(5) 0.079(2) Uani 1 1 d .
H40 H -0.2363 0.0133 0.2529 0.094 Uiso 1 1 calc R
C41 C -0.0897(7) 0.0496(6) 0.3422(4) 0.077(2) Uani 1 1 d .
H41 H -0.0484 0.0393 0.3080 0.092 Uiso 1 1 calc R
C42 C -0.0377(5) 0.0785(5) 0.4262(4) 0.0635(17) Uani 1 1 d .
H42 H 0.0384 0.0847 0.4492 0.076 Uiso 1 1 calc R
C43 C 0.4046(5) 0.0941(3) 0.5762(3) 0.0415(13) Uani 1 1 d .
H43 H 0.3298 0.0893 0.5655 0.050 Uiso 1 1 calc R
C44 C 0.4658(5) 0.1555(4) 0.6383(3) 0.0409(12) Uani 1 1 d .
H44 H 0.5409 0.1601 0.6495 0.049 Uiso 1 1 calc R
C45 C 0.4208(5) 0.2109(4) 0.6851(3) 0.0430(12) Uani 1 1 d .
H45 H 0.3467 0.2042 0.6766 0.052 Uiso 1 1 calc R
C46 C 0.4510(5) 0.0368(4) 0.5266(3) 0.0465(14) Uani 1 1 d .
C47 C 0.5590(5) 0.0048(5) 0.5648(4) 0.0612(17) Uani 1 1 d .
H47 H 0.5981 0.0163 0.6227 0.073 Uiso 1 1 calc R
C48 C 0.6085(7) -0.0443(5) 0.5169(5) 0.080(2) Uani 1 1 d .
H48 H 0.6802 -0.0655 0.5425 0.096 Uiso 1 1 calc R
C49 C 0.5505(8) -0.0606(6) 0.4324(6) 0.095(3) Uani 1 1 d .
H49 H 0.5838 -0.0924 0.4001 0.115 Uiso 1 1 calc R
C50 C 0.4428(9) -0.0310(6) 0.3932(5) 0.088(3) Uani 1 1 d .
H50 H 0.4035 -0.0435 0.3355 0.106 Uiso 1 1 calc R
C51 C 0.3946(6) 0.0177(4) 0.4418(4) 0.0612(17) Uani 1 1 d .
H51 H 0.3224 0.0378 0.4159 0.073 Uiso 1 1 calc R
C52 C 0.4862(5) 0.2799(4) 0.7477(4) 0.0431(14) Uani 1 1 d .
C53 C 0.5986(5) 0.2783(4) 0.7830(4) 0.0498(14) Uani 1 1 d .
H53 H 0.6359 0.2296 0.7703 0.060 Uiso 1 1 calc R
C54 C 0.6597(7) 0.3482(5) 0.8381(4) 0.069(2) Uani 1 1 d .
H54 H 0.7361 0.3456 0.8611 0.083 Uiso 1 1 calc R
C55 C 0.6048(7) 0.4198(4) 0.8570(4) 0.065(2) Uani 1 1 d .
H55 H 0.6437 0.4668 0.8926 0.078 Uiso 1 1 calc R
C56 C 0.4887(7) 0.4217(4) 0.8220(4) 0.0662(18) Uani 1 1 d .
H56 H 0.4509 0.4696 0.8355 0.079 Uiso 1 1 calc R
C57 C 0.4312(6) 0.3531(4) 0.7679(4) 0.0538(15) Uani 1 1 d .
H57 H 0.3548 0.3554 0.7445 0.065 Uiso 1 1 calc R
Cl Cl 0.15971(14) 0.55392(19) 0.22136(11) 0.0784(5) Uani 1 1 d .
O2 O 0.1658(5) 0.5061(5) 0.2964(4) 0.118(2) Uani 1 1 d .
O3 O 0.2624(5) 0.5750(9) 0.2257(5) 0.191(5) Uani 1 1 d .
O4 O 0.0956(10) 0.6320(8) 0.2142(7) 0.228(6) Uani 1 1 d .
O5 O 0.1113(10) 0.5029(9) 0.1500(6) 0.218(5) Uani 1 1 d .

loop_
_atom_site_aniso_label
_atom_site_aniso_U_11
_atom_site_aniso_U_22
_atom_site_aniso_U_33
_atom_site_aniso_U_23
_atom_site_aniso_U_13
_atom_site_aniso_U_12
Pd 0.04202(19) 0.03017(17) 0.02993(16) -0.00297(18) 0.01953(14) -0.00250(19)
Fe 0.0366(4) 0.0384(4) 0.0343(4) 0.0025(3) 0.0177(3) -0.0021(3)
P2 0.0410(7) 0.0329(8) 0.0288(6) -0.0005(4) 0.0172(5) -0.0015(5)
P1 0.0367(7) 0.0287(6) 0.0354(6) -0.0025(5) 0.0185(6) -0.0005(5)
O1 0.0389(18) 0.047(2) 0.0475(19) 0.0086(18) 0.0158(15) -0.0027(17)
N1 0.047(2) 0.045(3) 0.051(2) 0.007(2) 0.026(2) 0.010(2)
C1 0.030(3) 0.040(3) 0.033(2) -0.005(2) 0.012(2) -0.003(2)
C2 0.036(3) 0.028(3) 0.037(3) -0.0038(19) 0.019(2) -0.0056(19)
C3 0.047(3) 0.034(3) 0.046(3) -0.003(2) 0.019(3) 0.001(2)
C4 0.045(3) 0.038(3) 0.053(3) 0.000(2) 0.028(3) -0.011(2)
C5 0.038(3) 0.054(4) 0.045(3) -0.009(2) 0.019(3) -0.008(2)
C6 0.042(3) 0.039(3) 0.030(3) 0.002(2) 0.018(2) 0.001(2)
C7 0.047(3) 0.046(3) 0.040(3) 0.003(2) 0.013(2) -0.006(3)
C8 0.074(4) 0.050(4) 0.041(3) 0.009(2) 0.023(3) -0.016(3)
C9 0.062(4) 0.068(4) 0.051(4) -0.001(3) 0.036(3) -0.017(3)
C10 0.059(4) 0.048(3) 0.046(3) -0.006(2) 0.033(3) -0.002(3)
C11 0.036(3) 0.036(3) 0.031(3) -0.005(2) 0.010(2) -0.002(2)
C12 0.047(3) 0.042(3) 0.040(3) -0.012(2) 0.023(3) -0.013(2)
C13 0.066(4) 0.059(4) 0.046(3) -0.022(3) 0.029(3) -0.018(3)
C14 0.092(5) 0.088(5) 0.045(4) -0.019(3) 0.027(4) -0.039(4)
C15 0.120(7) 0.087(5) 0.056(4) -0.032(4) 0.053(5) -0.053(5)
C16 0.121(7) 0.063(5) 0.082(5) -0.023(4) 0.074(6) 0.001(4)
C17 0.077(4) 0.046(4) 0.064(4) -0.006(3) 0.044(4) 0.001(3)
C18 0.039(3) 0.041(3) 0.040(3) 0.001(2) 0.021(2) 0.009(2)
C19 0.040(3) 0.040(3) 0.073(4) 0.003(3) 0.026(3) 0.000(2)
C20 0.065(5) 0.045(4) 0.093(6) 0.016(3) 0.044(4) 0.013(3)
C21 0.060(5) 0.080(6) 0.078(5) 0.034(4) 0.028(4) 0.037(4)
C22 0.042(4) 0.093(6) 0.062(5) -0.011(4) 0.007(3) 0.010(4)
C23 0.046(3) 0.051(4) 0.053(4) -0.008(3) 0.012(3) 0.007(3)
C24 0.051(3) 0.035(3) 0.037(3) 0.002(2) 0.024(3) 0.003(2)
C25 0.071(4) 0.044(3) 0.040(3) -0.003(3) 0.018(3) 0.007(3)
C26 0.123(7) 0.036(3) 0.063(4) -0.005(3) 0.050(5) 0.018(4)
C27 0.092(6) 0.061(4) 0.079(5) 0.007(4) 0.040(5) 0.028(4)
C28 0.078(5) 0.079(6) 0.092(6) 0.017(5) 0.028(5) 0.043(4)
C29 0.060(4) 0.046(4) 0.068(4) 0.002(3) 0.019(4) 0.015(3)
C30 0.038(3) 0.033(3) 0.027(2) -0.0036(17) 0.013(2) -0.0038(18)
C31 0.050(3) 0.046(3) 0.046(3) -0.008(2) 0.022(3) -0.008(2)
C32 0.042(3) 0.062(4) 0.074(4) -0.009(3) 0.027(3) -0.008(3)
C33 0.041(3) 0.057(4) 0.054(4) -0.001(3) 0.001(3) -0.007(3)
C34 0.065(4) 0.044(3) 0.038(3) -0.002(2) 0.013(3) -0.011(3)
C35 0.045(3) 0.042(3) 0.037(3) 0.001(2) 0.018(2) -0.009(2)
C36 0.066(4) 0.050(4) 0.058(4) -0.001(3) 0.027(3) 0.016(3)
C37 0.052(4) 0.048(3) 0.046(3) 0.007(2) 0.007(3) 0.011(2)
C38 0.064(4) 0.055(5) 0.082(5) 0.008(3) 0.019(4) 0.017(3)
C39 0.064(4) 0.061(4) 0.087(5) 0.008(5) 0.004(4) 0.006(4)
C40 0.091(6) 0.069(5) 0.055(4) 0.010(3) 0.001(4) 0.007(4)
C41 0.097(5) 0.075(6) 0.056(4) 0.001(4) 0.027(4) -0.009(5)
C42 0.061(4) 0.076(5) 0.054(3) 0.009(3) 0.021(3) 0.005(4)
C43 0.051(3) 0.046(3) 0.034(3) -0.004(2) 0.022(2) -0.003(2)
C44 0.053(3) 0.041(3) 0.039(3) 0.002(2) 0.029(3) -0.008(2)
C45 0.058(4) 0.039(3) 0.039(3) 0.002(2) 0.026(3) -0.001(2)
C46 0.060(4) 0.047(3) 0.044(3) -0.007(2) 0.032(3) -0.014(2)
C47 0.063(4) 0.065(4) 0.066(4) -0.020(3) 0.035(4) -0.014(3)
C48 0.070(5) 0.091(6) 0.098(6) -0.027(4) 0.055(5) -0.011(4)
C49 0.112(7) 0.114(7) 0.089(6) -0.046(5) 0.071(6) -0.013(6)
C50 0.146(9) 0.083(6) 0.061(5) -0.028(4) 0.069(6) -0.036(6)
C51 0.084(5) 0.067(4) 0.038(3) -0.014(3) 0.029(3) -0.016(3)
C52 0.061(4) 0.033(3) 0.044(3) -0.001(2) 0.029(3) -0.009(3)
C53 0.070(4) 0.034(3) 0.052(4) 0.003(2) 0.030(3) 0.000(3)
C54 0.084(5) 0.065(5) 0.053(4) 0.005(3) 0.017(4) -0.016(4)
C55 0.118(6) 0.037(3) 0.039(3) -0.004(3) 0.026(4) -0.009(4)
C56 0.104(6) 0.036(3) 0.056(4) -0.010(3) 0.025(4) -0.001(3)
C57 0.077(4) 0.041(3) 0.047(3) -0.003(3) 0.026(3) 0.003(3)
Cl 0.0617(9) 0.1098(17) 0.0692(10) 0.0098(13) 0.0303(8) -0.0126(12)
O2 0.086(4) 0.175(7) 0.112(5) 0.054(5) 0.057(4) 0.001(4)
O3 0.077(4) 0.374(14) 0.133(5) 0.079(8) 0.051(4) -0.059(7)
O4 0.267(13) 0.231(12) 0.187(10) 0.075(9) 0.085(10) 0.154(10)
O5 0.256(12) 0.270(13) 0.109(7) -0.058(8) 0.043(7) -0.109(10)

loop_
_atom_type_symbol
_atom_type_description
_atom_type_scat_dispersion_real
_atom_type_scat_dispersion_imag
_atom_type_scat_source
C C 0.0033 0.0016 'International Tables Vol C Tables 4.2.6.8 and 6.1.1.4'
H H 0.0000 0.0000 'International Tables Vol C Tables 4.2.6.8 and 6.1.1.4'
O O 0.0106 0.0060 'International Tables Vol C Tables 4.2.6.8 and 6.1.1.4'
N N 0.0061 0.0033 'International Tables Vol C Tables 4.2.6.8 and 6.1.1.4'
P P 0.1023 0.0942 'International Tables Vol C Tables 4.2.6.8 and 6.1.1.4'
Fe Fe 0.3463 0.8444 'International Tables Vol C Tables 4.2.6.8 and 6.1.1.4'
Cl Cl 0.1484 0.1585 'International Tables Vol C Tables 4.2.6.8 and 6.1.1.4'
Pd Pd -0.9988 1.0072 'International Tables Vol C Tables 4.2.6.8 and 6.1.1.4'

loop_
_geom_angle_atom_site_label_1
_geom_angle_atom_site_label_2
_geom_angle_atom_site_label_3
_geom_angle
C44 Pd C45 36.86(19)
C44 Pd C43 36.30(19)
C45 Pd C43 66.14(18)
C44 Pd P2 127.30(14)
C45 Pd P2 94.84(13)
C43 Pd P2 160.79(13)
C44 Pd P1 128.59(14)
C45 Pd P1 161.74(13)
C43 Pd P1 96.18(13)
P2 Pd P1 102.53(4)
C1 Fe C2 41.63(19)
C1 Fe C8 174.4(2)
C2 Fe C8 141.4(2)
C1 Fe C9 136.6(2)
C2 Fe C9 178.3(2)
C8 Fe C9 40.3(2)
C1 Fe C7 144.2(2)
C2 Fe C7 112.8(2)
C8 Fe C7 41.4(2)
C9 Fe C7 68.7(2)
C1 Fe C3 68.9(2)
C2 Fe C3 40.9(2)
C8 Fe C3 110.6(2)
C9 Fe C3 139.8(2)
C7 Fe C3 109.2(2)
C1 Fe C10 112.5(2)
C2 Fe C10 139.1(2)
C8 Fe C10 68.1(2)
C9 Fe C10 40.4(2)
C7 Fe C10 68.5(2)
C3 Fe C10 177.6(2)
C1 Fe C6 115.21(19)
C2 Fe C6 111.52(18)
C8 Fe C6 69.2(2)
C9 Fe C6 69.1(2)
C7 Fe C6 40.8(2)
C3 Fe C6 136.5(2)
C10 Fe C6 41.3(2)
C1 Fe C5 41.3(2)
C2 Fe C5 69.4(2)
C8 Fe C5 133.1(2)
C9 Fe C5 109.1(2)
C7 Fe C5 173.5(2)
C3 Fe C5 68.2(2)
C10 Fe C5 114.1(2)
C6 Fe C5 145.0(2)
C1 Fe C4 68.2(2)
C2 Fe C4 68.55(19)
C8 Fe C4 107.6(2)
C9 Fe C4 111.0(2)
C7 Fe C4 134.5(2)
C3 Fe C4 40.5(2)
C10 Fe C4 141.5(2)
C6 Fe C4 175.2(2)
C5 Fe C4 39.8(2)
C6 P2 C30 101.7(2)
C6 P2 C24 101.3(2)
C30 P2 C24 105.7(2)
C6 P2 Pd 120.40(16)
C30 P2 Pd 113.51(15)
C24 P2 Pd 112.51(16)
C2 P1 C12 101.8(2)
C2 P1 C18 104.5(2)
C12 P1 C18 103.5(3)
C2 P1 Pd 114.09(15)
C12 P1 Pd 119.32(18)
C18 P1 Pd 111.90(19)
C11 N1 C36 122.8(5)
C11 N1 H1 118.6
C36 N1 H1 118.6
C2 C1 C5 107.8(4)
C2 C1 C11 125.5(4)
C5 C1 C11 126.5(4)
C2 C1 Fe 69.3(3)
C5 C1 Fe 70.6(3)
C11 C1 Fe 129.8(3)
C3 C2 C1 107.2(4)
C3 C2 P1 126.1(4)
C1 C2 P1 126.7(4)
C3 C2 Fe 70.2(3)
C1 C2 Fe 69.1(3)
P1 C2 Fe 124.5(3)
C2 C3 C4 108.3(5)
C2 C3 Fe 69.0(3)
C4 C3 Fe 70.5(3)
C2 C3 H3 125.9
C4 C3 H3 125.9
Fe C3 H3 126.3
C5 C4 C3 109.1(5)
C5 C4 Fe 70.0(3)
C3 C4 Fe 69.0(3)
C5 C4 H4 125.4
C3 C4 H4 125.4
Fe C4 H4 127.2
C4 C5 C1 107.6(5)
C4 C5 Fe 70.3(3)
C1 C5 Fe 68.1(3)
C4 C5 H5 126.2
C1 C5 H5 126.2
Fe C5 H5 127.0
C7 C6 C10 106.6(5)
C7 C6 P2 125.4(4)
C10 C6 P2 128.1(4)
C7 C6 Fe 69.2(3)
C10 C6 Fe 69.2(3)
P2 C6 Fe 126.9(2)
C6 C7 C8 108.1(5)
C6 C7 Fe 70.1(3)
C8 C7 Fe 69.0(3)
C6 C7 H7 126.0
C8 C7 H7 126.0
Fe C7 H7 126.5
C9 C8 C7 108.1(5)
C9 C8 Fe 70.0(3)
C7 C8 Fe 69.6(3)
C9 C8 H8 125.9
C7 C8 H8 125.9
Fe C8 H8 126.1
C8 C9 C10 108.6(5)
C8 C9 Fe 69.7(3)
C10 C9 Fe 70.3(3)
C8 C9 H9 125.7
C10 C9 H9 125.7
Fe C9 H9 125.9
C9 C10 C6 108.6(5)
C9 C10 Fe 69.4(3)
C6 C10 Fe 69.5(3)
C9 C10 H10 125.7
C6 C10 H10 125.7
Fe C10 H10 127.0
O1 C11 N1 122.0(5)
O1 C11 C1 121.2(4)
N1 C11 C1 116.8(4)
C17 C12 C13 118.9(5)
C17 C12 P1 121.5(5)
C13 C12 P1 119.6(4)
C12 C13 C14 120.2(6)
C12 C13 H13 119.9
C14 C13 H13 119.9
C15 C14 C13 121.1(8)
C15 C14 H14 119.4
C13 C14 H14 119.4
C14 C15 C16 119.1(6)
C14 C15 H15 120.4
C16 C15 H15 120.4
C17 C16 C15 120.8(7)
C17 C16 H16 119.6
C15 C16 H16 119.6
C16 C17 C12 119.8(7)
C16 C17 H17 120.1
C12 C17 H17 120.1
C23 C18 C19 117.4(5)
C23 C18 P1 119.5(4)
C19 C18 P1 123.0(5)
C20 C19 C18 121.9(6)
C20 C19 H19 119.1
C18 C19 H19 119.1
C21 C20 C19 119.0(7)
C21 C20 H20 120.5
C19 C20 H20 120.5
C20 C21 C22 121.8(6)
C20 C21 H21 119.1
C22 C21 H21 119.1
C21 C22 C23 118.8(7)
C21 C22 H22 120.6
C23 C22 H22 120.6
C18 C23 C22 121.1(6)
C18 C23 H23 119.4
C22 C23 H23 119.4
C25 C24 C29 118.7(5)
C25 C24 P2 123.7(4)
C29 C24 P2 117.6(4)
C24 C25 C26 120.6(6)
C24 C25 H25 119.7
C26 C25 H25 119.7
C27 C26 C25 120.7(6)
C27 C26 H26 119.7
C25 C26 H26 119.7
C26 C27 C28 119.2(6)
C26 C27 H27 120.4
C28 C27 H27 120.4
C27 C28 C29 120.3(7)
C27 C28 H28 119.8
C29 C28 H28 119.8
C24 C29 C28 120.5(7)
C24 C29 H29 119.7
C28 C29 H29 119.7
C31 C30 C35 118.9(5)
C31 C30 P2 119.6(4)
C35 C30 P2 121.5(4)
C30 C31 C32 121.0(5)
C30 C31 H31 119.5
C32 C31 H31 119.5
C33 C32 C31 119.1(5)
C33 C32 H32 120.4
C31 C32 H32 120.4
C32 C33 C34 120.5(5)
C32 C33 H33 119.7
C34 C33 H33 119.7
C35 C34 C33 120.0(5)
C35 C34 H34 120.0
C33 C34 H34 120.0
C34 C35 C30 120.4(5)
C34 C35 H35 119.8
C30 C35 H35 119.8
N1 C36 C37 111.2(5)
N1 C36 H36A 109.4
C37 C36 H36A 109.4
N1 C36 H36B 109.4
C37 C36 H36B 109.4
H36A C36 H36B 108.0
C38 C37 C42 119.4(6)
C38 C37 C36 120.4(6)
C42 C37 C36 120.1(6)
C37 C38 C39 120.1(7)
C37 C38 H38 120.0
C39 C38 H38 120.0
C40 C39 C38 120.5(7)
C40 C39 H39 119.8
C38 C39 H39 119.8
C39 C40 C41 119.6(7)
C39 C40 H40 120.2
C41 C40 H40 120.2
C42 C41 C40 120.8(7)
C42 C41 H41 119.6
C40 C41 H41 119.6
C41 C42 C37 119.5(6)
C41 C42 H42 120.2
C37 C42 H42 120.2
C44 C43 C46 123.6(5)
C44 C43 Pd 68.9(3)
C46 C43 Pd 128.5(4)
C44 C43 H43 118.2
C46 C43 H43 118.2
Pd C43 H43 73.9
C43 C44 C45 123.4(5)
C43 C44 Pd 74.8(3)
C45 C44 Pd 73.3(3)
C43 C44 H44 118.3
C45 C44 H44 118.3
Pd C44 H44 125.3
C44 C45 C52 122.6(5)
C44 C45 Pd 69.8(3)
C52 C45 Pd 130.0(4)
C44 C45 H45 118.7
C52 C45 H45 118.7
Pd C45 H45 72.0
C51 C46 C47 118.5(5)
C51 C46 C43 121.9(6)
C47 C46 C43 119.4(5)
C48 C47 C46 120.6(7)
C48 C47 H47 119.7
C46 C47 H47 119.7
C49 C48 C47 119.2(8)
C49 C48 H48 120.4
C47 C48 H48 120.4
C48 C49 C50 121.4(7)
C48 C49 H49 119.3
C50 C49 H49 119.3
C49 C50 C51 118.8(7)
C49 C50 H50 120.6
C51 C50 H50 120.6
C46 C51 C50 121.5(8)
C46 C51 H51 119.3
C50 C51 H51 119.3
C53 C52 C57 118.3(6)
C53 C52 C45 123.0(5)
C57 C52 C45 118.5(6)
C52 C53 C54 122.1(6)
C52 C53 H53 118.9
C54 C53 H53 118.9
C55 C54 C53 119.0(7)
C55 C54 H54 120.5
C53 C54 H54 120.5
C54 C55 C56 119.5(6)
C54 C55 H55 120.2
C56 C55 H55 120.2
C57 C56 C55 120.3(6)
C57 C56 H56 119.9
C55 C56 H56 119.9
C56 C57 C52 120.8(7)
C56 C57 H57 119.6
C52 C57 H57 119.6
O3 Cl O5 108.0(7)
O3 Cl O4 111.7(8)
O5 Cl O4 107.6(8)
O3 Cl O2 109.3(4)
O5 Cl O2 111.5(6)
O4 Cl O2 108.6(6)

loop_
_geom_bond_atom_site_label_1
_geom_bond_atom_site_label_2
_geom_bond_distance
Pd C44 2.181(5)
Pd C45 2.226(5)
Pd C43 2.257(5)
Pd P2 2.3296(12)
Pd P1 2.3438(13)
Fe C1 2.018(5)
Fe C2 2.020(5)
Fe C8 2.028(6)
Fe C9 2.032(6)
Fe C7 2.036(5)
Fe C3 2.036(5)
Fe C10 2.044(5)
Fe C6 2.048(5)
Fe C5 2.052(5)
Fe C4 2.056(5)
P2 C6 1.805(5)
P2 C30 1.819(5)
P2 C24 1.827(5)
P1 C2 1.824(5)
P1 C12 1.824(5)
P1 C18 1.827(6)
O1 C11 1.229(6)
N1 C11 1.328(6)
N1 C36 1.461(7)
N1 H1 0.8600
C1 C2 1.435(7)
C1 C5 1.435(7)
C1 C11 1.486(7)
C2 C3 1.416(7)
C3 C4 1.417(7)
C3 H3 0.9300
C4 C5 1.397(8)
C4 H4 0.9300
C5 H5 0.9300
C6 C7 1.423(7)
C6 C10 1.443(7)
C7 C8 1.436(8)
C7 H7 0.9300
C8 C9 1.400(9)
C8 H8 0.9300
C9 C10 1.406(8)
C9 H9 0.9300
C10 H10 0.9300
C12 C17 1.388(8)
C12 C13 1.388(8)
C13 C14 1.391(8)
C13 H13 0.9300
C14 C15 1.352(11)
C14 H14 0.9300
C15 C16 1.390(11)
C15 H15 0.9300
C16 C17 1.387(9)
C16 H16 0.9300
C17 H17 0.9300
C18 C23 1.382(8)
C18 C19 1.387(8)
C19 C20 1.377(9)
C19 H19 0.9300
C20 C21 1.348(11)
C20 H20 0.9300
C21 C22 1.374(11)
C21 H21 0.9300
C22 C23 1.386(9)
C22 H22 0.9300
C23 H23 0.9300
C24 C25 1.384(8)
C24 C29 1.391(8)
C25 C26 1.396(8)
C25 H25 0.9300
C26 C27 1.371(10)
C26 H26 0.9300
C27 C28 1.392(11)
C27 H27 0.9300
C28 C29 1.392(9)
C28 H28 0.9300
C29 H29 0.9300
C30 C31 1.380(7)
C30 C35 1.403(6)
C31 C32 1.397(8)
C31 H31 0.9300
C32 C33 1.373(8)
C32 H32 0.9300
C33 C34 1.396(8)
C33 H33 0.9300
C34 C35 1.367(7)
C34 H34 0.9300
C35 H35 0.9300
C36 C37 1.526(8)
C36 H36A 0.9700
C36 H36B 0.9700
C37 C38 1.357(9)
C37 C42 1.410(8)
C38 C39 1.425(10)
C38 H38 0.9300
C39 C40 1.351(10)
C39 H39 0.9300
C40 C41 1.388(10)
C40 H40 0.9300
C41 C42 1.383(9)
C41 H41 0.9300
C42 H42 0.9300
C43 C44 1.384(7)
C43 C46 1.456(7)
C43 H43 0.9300
C44 C45 1.394(7)
C44 H44 0.9300
C45 C52 1.480(8)
C45 H45 0.9300
C46 C51 1.366(8)
C46 C47 1.399(9)
C47 C48 1.396(9)
C47 H47 0.9300
C48 C49 1.358(11)
C48 H48 0.9300
C49 C50 1.386(12)
C49 H49 0.9300
C50 C51 1.390(9)
C50 H50 0.9300
C51 H51 0.9300
C52 C53 1.367(9)
C52 C57 1.396(8)
C53 C54 1.411(9)
C53 H53 0.9300
C54 C55 1.369(10)
C54 H54 0.9300
C55 C56 1.412(11)
C55 H55 0.9300
C56 C57 1.375(8)
C56 H56 0.9300
C57 H57 0.9300
Cl O3 1.351(5)
Cl O5 1.352(9)
Cl O4 1.395(9)
Cl O2 1.412(6)

loop_
_platon_squeeze_void_nr
_platon_squeeze_void_average_x
_platon_squeeze_void_average_y
_platon_squeeze_void_average_z
_platon_squeeze_void_volume
_platon_squeeze_void_count_electrons
1 0.000 -0.005 0.000 743.7 245.6
